data_4328099
loop_
_publ_author_name
'Stephen A. DiFranco'
'Nicholas A. Maciulis'
'Richard J. Staples'
'Rami J. Batrice'
'Aaron L. Odom'

_publ_section_title
;
 Evaluation of Donor and Steric Properties of Anionic Ligands on High
 Valent Transition Metals
;
_journal_name_full 'Inorganic Chemistry'
_journal_page_first 1187
_journal_page_last 1200
_journal_paper_doi 10.1021/ic202524r
_journal_volume 51
_journal_year 2012
_chemical_absolute_configuration ad
_chemical_formula_moiety 'C22 H31 Cr F5 N4'
_chemical_formula_sum 'C22 H31 Cr F5 N4'
_chemical_formula_weight 498.51
_chemical_name_common NCr(NiPr2)2(Pyr-C6F5)
_chemical_properties_physical 'air-sensitive, moisture-sensitive, oxygen-sensitive'
_space_group_IT_number 2
_symmetry_cell_setting triclinic
_symmetry_Int_Tables_number 2
_symmetry_space_group_name_Hall '-P 1'
_symmetry_space_group_name_H-M 'P -1'
_atom_sites_solution_hydrogens geom
_atom_sites_solution_primary direct
_atom_sites_solution_secondary difmap
_audit_creation_method SHELXL-97
_cell_angle_alpha 93.4080(10)
_cell_angle_beta 94.2140(10)
_cell_angle_gamma 100.3890(10)
_cell_formula_units_Z 2
_cell_length_a 8.37700(10)
_cell_length_b 10.3537(2)
_cell_length_c 14.1444(2)
_cell_measurement_reflns_used 9183
_cell_measurement_temperature 173(2)
_cell_measurement_theta_max 32.11
_cell_measurement_theta_min 2.48
_cell_volume 1200.10(3)
_computing_cell_refinement 'APEX2 (BRUKER, V2008.5-0, 2006)'
_computing_data_collection 'COSMO (BRUKER, V1.58, 2006)'
_computing_data_reduction 'SAINT (BRUKER, V7.34A, 2006)'
_computing_molecular_graphics 'SHELXTL (Sheldrick, Acta Cryst. A64 2008, 112-122)'
_computing_publication_material 'SHELXTL (Sheldrick, Acta Cryst. A64 2008, 112-122)'
_computing_structure_refinement 'SHELXL (Sheldrick, Acta Cryst. A64 2008, 112-122)'
_computing_structure_solution 'SHELXS (Sheldrick, Acta Cryst. A64 2008, 112-122)'
_diffrn_ambient_temperature 173(2)
_diffrn_detector_area_resol_mean 836.6
_diffrn_measured_fraction_theta_full 0.995
_diffrn_measured_fraction_theta_max 0.865
_diffrn_measurement_device_type 'Bruker APEX-II CCD'
_diffrn_measurement_method '\w,and/f 0.5 deg'
_diffrn_radiation_monochromator graphite
_diffrn_radiation_probe x-ray
_diffrn_radiation_type MoK\a
_diffrn_radiation_wavelength 0.71073
_diffrn_reflns_av_R_equivalents 0.0521
_diffrn_reflns_av_sigmaI/netI 0.0697
_diffrn_reflns_limit_h_max 12
_diffrn_reflns_limit_h_min -12
_diffrn_reflns_limit_k_max 15
_diffrn_reflns_limit_k_min -15
_diffrn_reflns_limit_l_max 21
_diffrn_reflns_limit_l_min -21
_diffrn_reflns_number 22774
_diffrn_reflns_theta_full 25.00
_diffrn_reflns_theta_max 33.15
_diffrn_reflns_theta_min 2.38
_diffrn_source 'fine-focus sealed tube'
_diffrn_source_type 'sealed tube'
_exptl_absorpt_coefficient_mu 0.531
_exptl_absorpt_correction_T_max 0.9109
_exptl_absorpt_correction_T_min 0.8862
_exptl_absorpt_correction_type multi-scan
_exptl_absorpt_process_details SADABS
_exptl_crystal_colour red
_exptl_crystal_density_diffrn 1.380
_exptl_crystal_description chunk
_exptl_crystal_F_000 520
_exptl_crystal_recrystallization_method 'cold ether'
_exptl_crystal_size_max 0.23
_exptl_crystal_size_mid 0.19
_exptl_crystal_size_min 0.18
_refine_diff_density_max 0.383
_refine_diff_density_min -0.318
_refine_diff_density_rms 0.055
_refine_ls_extinction_method none
_refine_ls_goodness_of_fit_ref 0.914
_refine_ls_hydrogen_treatment constr
_refine_ls_matrix_type full
_refine_ls_number_parameters 297
_refine_ls_number_reflns 7911
_refine_ls_number_restraints 0
_refine_ls_restrained_S_all 0.914
_refine_ls_R_factor_all 0.0707
_refine_ls_R_factor_gt 0.0407
_refine_ls_shift/su_max 0.001
_refine_ls_shift/su_mean 0.000
_refine_ls_structure_factor_coef Fsqd
_refine_ls_weighting_details 'calc w=1/[\s^2^(Fo^2^)+(0.0440P)^2^+0.0000P] where P=(Fo^2^+2Fc^2^)/3'
_refine_ls_weighting_scheme calc
_refine_ls_wR_factor_gt 0.0911
_refine_ls_wR_factor_ref 0.0989
_reflns_number_gt 5129
_reflns_number_total 7911
_reflns_threshold_expression >2sigma(I)
_cod_data_source_file ic202524r_si_003_25.cif
_cod_data_source_block rjb08252009_0m
_cod_database_code 4328099
_contact_crystallographer_name 'Richard Staples'
_contact_crystallographer_email xraystaples@chemistry.msu.com

loop_
_symmetry_equiv_pos_as_xyz
'x, y, z'
'-x, -y, -z'

loop_
_atom_site_label
_atom_site_type_symbol
_atom_site_fract_x
_atom_site_fract_y
_atom_site_fract_z
_atom_site_U_iso_or_equiv
_atom_site_adp_type
_atom_site_occupancy
_atom_site_symmetry_multiplicity
_atom_site_calc_flag
_atom_site_refinement_flags
Cr1 Cr 0.28982(3) 0.11507(2) 0.274440(16) 0.02511(8) Uani 1 1 d .
N1 N 0.40922(16) 0.02520(14) 0.30380(9) 0.0317(3) Uani 1 1 d .
N4 N 0.36126(15) 0.18266(13) 0.15565(9) 0.0276(3) Uani 1 1 d .
N3 N 0.31586(15) 0.24680(13) 0.36818(9) 0.0268(3) Uani 1 1 d .
N2 N 0.09573(15) 0.00454(13) 0.24887(9) 0.0264(3) Uani 1 1 d .
C1 C 0.46956(18) 0.14023(16) 0.09797(11) 0.0291(3) Uani 1 1 d .
H1 H 0.5324 0.0752 0.1128 0.035 Uiso 1 1 calc R
C4 C 0.29790(19) 0.27584(16) 0.10900(11) 0.0298(4) Uani 1 1 d .
H4 H 0.2195 0.3224 0.1326 0.036 Uiso 1 1 calc R
C2 C 0.47420(19) 0.20435(17) 0.01686(11) 0.0316(4) Uani 1 1 d .
H2 H 0.5391 0.1921 -0.0341 0.038 Uiso 1 1 calc R
C3 C 0.36321(18) 0.29353(15) 0.02265(10) 0.0253(3) Uani 1 1 d .
C5 C 0.31730(18) 0.38069(16) -0.04821(11) 0.0268(3) Uani 1 1 d .
C6 C 0.33747(19) 0.36168(17) -0.14484(11) 0.0311(4) Uani 1 1 d .
C10 C 0.2423(2) 0.48776(17) -0.02526(11) 0.0321(4) Uani 1 1 d .
C7 C 0.2832(2) 0.43837(19) -0.21270(12) 0.0390(4) Uani 1 1 d .
C9 C 0.1877(2) 0.56522(17) -0.09181(13) 0.0375(4) Uani 1 1 d .
C8 C 0.2081(2) 0.54012(19) -0.18609(13) 0.0416(4) Uani 1 1 d .
C31 C 0.4247(2) 0.26627(18) 0.45827(11) 0.0344(4) Uani 1 1 d .
H31 H 0.4137 0.3518 0.4916 0.041 Uiso 1 1 calc R
C21 C 0.0540(2) -0.13941(17) 0.25518(13) 0.0380(4) Uani 1 1 d .
H21 H -0.0657 -0.1671 0.2377 0.046 Uiso 1 1 calc R
C32 C 0.2129(2) 0.34782(17) 0.35595(11) 0.0321(4) Uani 1 1 d .
H32 H 0.1385 0.3183 0.2971 0.039 Uiso 1 1 calc R
C22 C -0.04112(18) 0.06798(16) 0.21572(11) 0.0287(3) Uani 1 1 d .
H22 H 0.0033 0.1645 0.2168 0.034 Uiso 1 1 calc R
C311 C 0.6016(2) 0.2755(2) 0.43761(13) 0.0461(5) Uani 1 1 d .
H31A H 0.6168 0.1912 0.4077 0.069 Uiso 1 1 calc R
H31B H 0.6716 0.2960 0.4972 0.069 Uiso 1 1 calc R
H31C H 0.6305 0.3452 0.3946 0.069 Uiso 1 1 calc R
C312 C 0.3717(2) 0.1575(2) 0.52329(13) 0.0503(5) Uani 1 1 d .
H31D H 0.2578 0.1556 0.5358 0.075 Uiso 1 1 calc R
H31E H 0.4406 0.1743 0.5834 0.075 Uiso 1 1 calc R
H31F H 0.3825 0.0725 0.4925 0.075 Uiso 1 1 calc R
C212 C 0.0888(3) -0.1759(2) 0.35572(15) 0.0551(6) Uani 1 1 d .
H21A H 0.2067 -0.1571 0.3727 0.083 Uiso 1 1 calc R
H21B H 0.0470 -0.2699 0.3599 0.083 Uiso 1 1 calc R
H21C H 0.0354 -0.1242 0.3997 0.083 Uiso 1 1 calc R
C211 C 0.1423(3) -0.2114(2) 0.18390(17) 0.0601(6) Uani 1 1 d .
H21D H 0.1191 -0.1836 0.1201 0.090 Uiso 1 1 calc R
H21E H 0.1044 -0.3066 0.1844 0.090 Uiso 1 1 calc R
H21F H 0.2598 -0.1901 0.2016 0.090 Uiso 1 1 calc R
C321 C 0.3158(3) 0.47937(19) 0.33741(15) 0.0499(5) Uani 1 1 d .
H32A H 0.3931 0.5114 0.3928 0.075 Uiso 1 1 calc R
H32B H 0.2448 0.5434 0.3259 0.075 Uiso 1 1 calc R
H32C H 0.3759 0.4680 0.2815 0.075 Uiso 1 1 calc R
C322 C 0.1034(2) 0.3592(2) 0.43719(13) 0.0488(5) Uani 1 1 d .
H32D H 0.0403 0.2721 0.4462 0.073 Uiso 1 1 calc R
H32E H 0.0289 0.4191 0.4214 0.073 Uiso 1 1 calc R
H32F H 0.1710 0.3936 0.4959 0.073 Uiso 1 1 calc R
C222 C -0.1784(2) 0.0520(2) 0.28217(13) 0.0413(4) Uani 1 1 d .
H22A H -0.2320 -0.0406 0.2789 0.062 Uiso 1 1 calc R
H22B H -0.2580 0.1061 0.2627 0.062 Uiso 1 1 calc R
H22C H -0.1330 0.0804 0.3475 0.062 Uiso 1 1 calc R
C221 C -0.1014(2) 0.0216(2) 0.11289(12) 0.0429(4) Uani 1 1 d .
H22D H -0.0102 0.0373 0.0729 0.064 Uiso 1 1 calc R
H22E H -0.1853 0.0705 0.0909 0.064 Uiso 1 1 calc R
H22F H -0.1477 -0.0727 0.1087 0.064 Uiso 1 1 calc R
F6 F 0.40701(13) 0.26180(10) -0.17648(6) 0.0424(3) Uani 1 1 d .
F10 F 0.22065(13) 0.51941(10) 0.06605(7) 0.0447(3) Uani 1 1 d .
F7 F 0.29901(14) 0.40965(12) -0.30518(7) 0.0556(3) Uani 1 1 d .
F9 F 0.11573(14) 0.66526(11) -0.06482(8) 0.0533(3) Uani 1 1 d .
F8 F 0.15244(15) 0.61433(13) -0.25167(8) 0.0612(3) Uani 1 1 d .

loop_
_atom_site_aniso_label
_atom_site_aniso_U_11
_atom_site_aniso_U_22
_atom_site_aniso_U_33
_atom_site_aniso_U_23
_atom_site_aniso_U_13
_atom_site_aniso_U_12
Cr1 0.02370(14) 0.02640(15) 0.02713(13) 0.00375(10) 0.00342(9) 0.00863(11)
N1 0.0285(7) 0.0315(8) 0.0378(7) 0.0062(6) 0.0038(6) 0.0114(6)
N4 0.0263(7) 0.0281(7) 0.0300(7) 0.0024(5) 0.0039(5) 0.0087(6)
N3 0.0246(7) 0.0292(8) 0.0277(6) 0.0024(5) -0.0001(5) 0.0086(6)
N2 0.0247(7) 0.0257(7) 0.0299(7) 0.0018(5) 0.0053(5) 0.0065(6)
C1 0.0244(8) 0.0309(9) 0.0333(8) 0.0012(7) 0.0027(6) 0.0089(7)
C4 0.0321(9) 0.0272(9) 0.0331(8) 0.0043(7) 0.0080(7) 0.0105(7)
C2 0.0277(8) 0.0370(10) 0.0321(8) 0.0009(7) 0.0074(6) 0.0100(7)
C3 0.0239(8) 0.0227(8) 0.0277(7) -0.0008(6) 0.0014(6) 0.0016(6)
C5 0.0234(8) 0.0250(9) 0.0299(8) 0.0024(6) 0.0011(6) -0.0007(6)
C6 0.0291(8) 0.0303(9) 0.0327(8) 0.0018(7) 0.0049(7) 0.0014(7)
C10 0.0345(9) 0.0285(9) 0.0328(8) 0.0029(7) 0.0028(7) 0.0046(7)
C7 0.0387(10) 0.0470(12) 0.0281(8) 0.0078(8) 0.0012(7) -0.0012(9)
C9 0.0340(10) 0.0300(10) 0.0497(11) 0.0089(8) 0.0027(8) 0.0074(8)
C8 0.0372(10) 0.0428(11) 0.0444(10) 0.0191(8) -0.0036(8) 0.0041(9)
C31 0.0324(9) 0.0444(11) 0.0271(8) -0.0021(7) -0.0039(7) 0.0128(8)
C21 0.0327(9) 0.0259(9) 0.0555(11) 0.0034(8) 0.0074(8) 0.0044(8)
C32 0.0340(9) 0.0311(9) 0.0321(8) -0.0036(7) -0.0056(7) 0.0137(8)
C22 0.0250(8) 0.0296(9) 0.0317(8) 0.0007(7) 0.0007(6) 0.0070(7)
C311 0.0318(10) 0.0635(14) 0.0415(10) -0.0043(9) -0.0063(8) 0.0110(9)
C312 0.0530(12) 0.0702(15) 0.0333(9) 0.0139(9) 0.0015(8) 0.0239(11)
C212 0.0561(13) 0.0420(13) 0.0715(14) 0.0279(11) 0.0127(11) 0.0100(11)
C211 0.0653(14) 0.0331(12) 0.0829(16) -0.0124(11) 0.0172(12) 0.0123(11)
C321 0.0609(13) 0.0301(11) 0.0557(12) -0.0026(9) -0.0130(10) 0.0094(10)
C322 0.0447(11) 0.0632(14) 0.0431(10) -0.0114(9) 0.0001(8) 0.0286(11)
C222 0.0291(9) 0.0550(13) 0.0419(10) -0.0008(9) 0.0061(7) 0.0135(9)
C221 0.0415(11) 0.0501(12) 0.0349(9) -0.0018(8) -0.0027(8) 0.0060(9)
F6 0.0545(7) 0.0435(6) 0.0319(5) -0.0005(4) 0.0117(4) 0.0136(5)
F10 0.0651(7) 0.0369(6) 0.0384(5) 0.0021(4) 0.0114(5) 0.0238(6)
F7 0.0678(8) 0.0700(8) 0.0292(5) 0.0107(5) 0.0045(5) 0.0104(7)
F9 0.0575(7) 0.0414(7) 0.0687(7) 0.0152(6) 0.0072(6) 0.0257(6)
F8 0.0626(8) 0.0704(9) 0.0560(7) 0.0323(6) -0.0034(6) 0.0207(7)

loop_
_atom_type_symbol
_atom_type_description
_atom_type_scat_dispersion_real
_atom_type_scat_dispersion_imag
_atom_type_scat_source
C C 0.0033 0.0016 'International Tables Vol C Tables 4.2.6.8 and 6.1.1.4'
H H 0.0000 0.0000 'International Tables Vol C Tables 4.2.6.8 and 6.1.1.4'
N N 0.0061 0.0033 'International Tables Vol C Tables 4.2.6.8 and 6.1.1.4'
F F 0.0171 0.0103 'International Tables Vol C Tables 4.2.6.8 and 6.1.1.4'
Cr Cr 0.3209 0.6236 'International Tables Vol C Tables 4.2.6.8 and 6.1.1.4'

loop_
_geom_angle_atom_site_label_1
_geom_angle_atom_site_label_2
_geom_angle_atom_site_label_3
_geom_angle
N1 Cr1 N2 104.45(7)
N1 Cr1 N3 106.11(7)
N2 Cr1 N3 120.44(6)
N1 Cr1 N4 105.11(6)
N2 Cr1 N4 108.51(6)
N3 Cr1 N4 110.95(6)
C4 N4 C1 106.28(12)
C4 N4 Cr1 124.77(10)
C1 N4 Cr1 128.67(10)
C32 N3 C31 114.63(12)
C32 N3 Cr1 116.46(10)
C31 N3 Cr1 128.89(10)
C21 N2 C22 115.31(13)
C21 N2 Cr1 129.68(10)
C22 N2 Cr1 115.01(10)
C2 C1 N4 110.52(13)
C2 C1 H1 124.7
N4 C1 H1 124.7
N4 C4 C3 110.85(13)
N4 C4 H4 124.6
C3 C4 H4 124.6
C1 C2 C3 107.06(13)
C1 C2 H2 126.5
C3 C2 H2 126.5
C4 C3 C2 105.29(13)
C4 C3 C5 125.82(13)
C2 C3 C5 128.80(13)
C6 C5 C10 114.03(14)
C6 C5 C3 123.28(14)
C10 C5 C3 122.64(14)
F6 C6 C7 116.70(14)
F6 C6 C5 120.06(14)
C7 C6 C5 123.20(15)
F10 C10 C9 116.55(14)
F10 C10 C5 119.93(14)
C9 C10 C5 123.52(15)
F7 C7 C8 120.09(16)
F7 C7 C6 119.83(16)
C8 C7 C6 120.03(16)
F9 C9 C8 119.94(15)
F9 C9 C10 120.29(16)
C8 C9 C10 119.78(16)
F8 C8 C7 120.62(17)
F8 C8 C9 119.97(17)
C7 C8 C9 119.40(15)
N3 C31 C311 110.81(13)
N3 C31 C312 110.51(15)
C311 C31 C312 111.87(15)
N3 C31 H31 107.8
C311 C31 H31 107.8
C312 C31 H31 107.8
N2 C21 C212 111.07(15)
N2 C21 C211 110.66(15)
C212 C21 C211 111.86(16)
N2 C21 H21 107.7
C212 C21 H21 107.7
C211 C21 H21 107.7
N3 C32 C321 110.80(14)
N3 C32 C322 113.28(13)
C321 C32 C322 112.83(15)
N3 C32 H32 106.5
C321 C32 H32 106.5
C322 C32 H32 106.5
N2 C22 C221 111.03(13)
N2 C22 C222 112.55(13)
C221 C22 C222 112.62(14)
N2 C22 H22 106.7
C221 C22 H22 106.7
C222 C22 H22 106.7
C31 C311 H31A 109.5
C31 C311 H31B 109.5
H31A C311 H31B 109.5
C31 C311 H31C 109.5
H31A C311 H31C 109.5
H31B C311 H31C 109.5
C31 C312 H31D 109.5
C31 C312 H31E 109.5
H31D C312 H31E 109.5
C31 C312 H31F 109.5
H31D C312 H31F 109.5
H31E C312 H31F 109.5
C21 C212 H21A 109.5
C21 C212 H21B 109.5
H21A C212 H21B 109.5
C21 C212 H21C 109.5
H21A C212 H21C 109.5
H21B C212 H21C 109.5
C21 C211 H21D 109.5
C21 C211 H21E 109.5
H21D C211 H21E 109.5
C21 C211 H21F 109.5
H21D C211 H21F 109.5
H21E C211 H21F 109.5
C32 C321 H32A 109.5
C32 C321 H32B 109.5
H32A C321 H32B 109.5
C32 C321 H32C 109.5
H32A C321 H32C 109.5
H32B C321 H32C 109.5
C32 C322 H32D 109.5
C32 C322 H32E 109.5
H32D C322 H32E 109.5
C32 C322 H32F 109.5
H32D C322 H32F 109.5
H32E C322 H32F 109.5
C22 C222 H22A 109.5
C22 C222 H22B 109.5
H22A C222 H22B 109.5
C22 C222 H22C 109.5
H22A C222 H22C 109.5
H22B C222 H22C 109.5
C22 C221 H22D 109.5
C22 C221 H22E 109.5
H22D C221 H22E 109.5
C22 C221 H22F 109.5
H22D C221 H22F 109.5
H22E C221 H22F 109.5

loop_
_geom_bond_atom_site_label_1
_geom_bond_atom_site_label_2
_geom_bond_distance
Cr1 N1 1.5359(12)
Cr1 N2 1.8103(14)
Cr1 N3 1.8169(13)
Cr1 N4 1.9513(12)
N4 C4 1.3626(18)
N4 C1 1.3754(18)
N3 C32 1.4806(18)
N3 C31 1.493(2)
N2 C21 1.478(2)
N2 C22 1.4814(18)
C1 C2 1.359(2)
C1 H1 0.9500
C4 C3 1.383(2)
C4 H4 0.9500
C2 C3 1.427(2)
C2 H2 0.9500
C3 C5 1.464(2)
C5 C6 1.396(2)
C5 C10 1.403(2)
C6 F6 1.3452(18)
C6 C7 1.384(2)
C10 F10 1.3468(18)
C10 C9 1.377(2)
C7 F7 1.3456(19)
C7 C8 1.369(3)
C9 F9 1.3396(19)
C9 C8 1.372(3)
C8 F8 1.3486(19)
C31 C311 1.519(2)
C31 C312 1.521(3)
C31 H31 1.0000
C21 C212 1.514(3)
C21 C211 1.529(2)
C21 H21 1.0000
C32 C321 1.523(3)
C32 C322 1.534(2)
C32 H32 1.0000
C22 C221 1.524(2)
C22 C222 1.530(2)
C22 H22 1.0000
C311 H31A 0.9800
C311 H31B 0.9800
C311 H31C 0.9800
C312 H31D 0.9800
C312 H31E 0.9800
C312 H31F 0.9800
C212 H21A 0.9800
C212 H21B 0.9800
C212 H21C 0.9800
C211 H21D 0.9800
C211 H21E 0.9800
C211 H21F 0.9800
C321 H32A 0.9800
C321 H32B 0.9800
C321 H32C 0.9800
C322 H32D 0.9800
C322 H32E 0.9800
C322 H32F 0.9800
C222 H22A 0.9800
C222 H22B 0.9800
C222 H22C 0.9800
C221 H22D 0.9800
C221 H22E 0.9800
C221 H22F 0.9800

loop_
_geom_torsion_atom_site_label_1
_geom_torsion_atom_site_label_2
_geom_torsion_atom_site_label_3
_geom_torsion_atom_site_label_4
_geom_torsion
N1 Cr1 N4 C4 -173.82(13)
N2 Cr1 N4 C4 74.90(14)
N3 Cr1 N4 C4 -59.55(14)
N1 Cr1 N4 C1 13.07(16)
N2 Cr1 N4 C1 -98.21(14)
N3 Cr1 N4 C1 127.34(14)
N1 Cr1 N3 C32 179.82(11)
N2 Cr1 N3 C32 -62.09(13)
N4 Cr1 N3 C32 66.17(12)
N1 Cr1 N3 C31 -1.92(15)
N2 Cr1 N3 C31 116.17(13)
N4 Cr1 N3 C31 -115.57(13)
N1 Cr1 N2 C21 1.00(14)
N3 Cr1 N2 C21 -117.93(13)
N4 Cr1 N2 C21 112.72(13)
N1 Cr1 N2 C22 -178.30(10)
N3 Cr1 N2 C22 62.77(11)
N4 Cr1 N2 C22 -66.58(10)
C4 N4 C1 C2 -0.25(19)
Cr1 N4 C1 C2 173.86(11)
C1 N4 C4 C3 0.15(18)
Cr1 N4 C4 C3 -174.25(11)
N4 C1 C2 C3 0.25(19)
N4 C4 C3 C2 0.00(19)
N4 C4 C3 C5 176.72(14)
C1 C2 C3 C4 -0.15(18)
C1 C2 C3 C5 -176.74(15)
C4 C3 C5 C6 -155.38(16)
C2 C3 C5 C6 20.6(3)
C4 C3 C5 C10 21.7(3)
C2 C3 C5 C10 -162.31(16)
C10 C5 C6 F6 -179.62(14)
C3 C5 C6 F6 -2.3(2)
C10 C5 C6 C7 -2.2(2)
C3 C5 C6 C7 175.11(16)
C6 C5 C10 F10 -177.79(14)
C3 C5 C10 F10 4.8(2)
C6 C5 C10 C9 2.2(2)
C3 C5 C10 C9 -175.22(16)
F6 C6 C7 F7 1.1(2)
C5 C6 C7 F7 -176.36(15)
F6 C6 C7 C8 178.66(15)
C5 C6 C7 C8 1.2(3)
F10 C10 C9 F9 -0.7(2)
C5 C10 C9 F9 179.37(15)
F10 C10 C9 C8 178.93(16)
C5 C10 C9 C8 -1.0(3)
F7 C7 C8 F8 -1.4(3)
C6 C7 C8 F8 -178.99(16)
F7 C7 C8 C9 177.69(17)
C6 C7 C8 C9 0.1(3)
F9 C9 C8 F8 -1.5(3)
C10 C9 C8 F8 178.90(16)
F9 C9 C8 C7 179.40(16)
C10 C9 C8 C7 -0.2(3)
C32 N3 C31 C311 -122.95(16)
Cr1 N3 C31 C311 58.8(2)
C32 N3 C31 C312 112.47(16)
Cr1 N3 C31 C312 -65.82(17)
C22 N2 C21 C212 -120.27(15)
Cr1 N2 C21 C212 60.44(18)
C22 N2 C21 C211 114.86(16)
Cr1 N2 C21 C211 -64.4(2)
C31 N3 C32 C321 70.52(17)
Cr1 N3 C32 C321 -110.97(14)
C31 N3 C32 C322 -57.46(19)
Cr1 N3 C32 C322 121.05(14)
C21 N2 C22 C221 -65.74(17)
Cr1 N2 C22 C221 113.67(14)
C21 N2 C22 C222 61.55(18)
Cr1 N2 C22 C222 -119.05(13)

loop_
_cod_related_entry_id
_cod_related_entry_database
_cod_related_entry_code
1 ChemSpider 30661215
